data_7105031
loop_
_publ_author_name
'Tahara, Shinsuke'
'Shibahara, Fumitoshi'
'Maruyama, Toshifumi'
'Murai, Toshiaki'

_publ_section_title
;
 Iodine-mediated cyclization of
 N-thioacyl-1-(2-pyridyl)-1,2-aminoalcohols and their subsequent
 condensation leading to the formation of novel
 bis(1-imidazo[1,5-a]pyridyl)arylmethanes.
;
_journal_issue 45
_journal_name_full 'Chemical communications (Cambridge, England)'
_journal_page_first 7009
_journal_page_last 7011
_journal_paper_doi 10.1039/b910172a
_journal_year 2009
_chemical_formula_moiety 'C31 H21 Cl N6'
_chemical_formula_sum 'C31 H21 Cl N6'
_chemical_formula_weight 512.99
_chemical_melting_point 81.5(5)
_chemical_name_common bis(1-imidazo(1,5-a)pyridyl)arylmethanes
_chemical_name_systematic
;
?
;
_space_group_IT_number 14
_symmetry_cell_setting monoclinic
_symmetry_Int_Tables_number 14
_symmetry_space_group_name_Hall '-P 2ybc'
_symmetry_space_group_name_H-M 'P 1 21/c 1'
_atom_sites_solution_hydrogens geom
_atom_sites_solution_primary direct
_atom_sites_solution_secondary difmap
_audit_creation_method SHELXL-97
_cell_angle_alpha 90.00
_cell_angle_beta 96.078(7)
_cell_angle_gamma 90.00
_cell_formula_units_Z 4
_cell_length_a 11.262(6)
_cell_length_b 10.562(6)
_cell_length_c 20.766(12)
_cell_measurement_reflns_used 4250
_cell_measurement_temperature 193(2)
_cell_measurement_theta_max 27.5
_cell_measurement_theta_min 3.2
_cell_volume 2456(2)
_computing_cell_refinement CRYSTALCLEAR
_computing_data_collection CRYSTALCLEAR
_computing_data_reduction 'teXsan Ver. 2.0'
_computing_structure_refinement 'SHELXL-97 (Sheldrick, 1997)'
_computing_structure_solution 'SHELXS-97 (Sheldrick, 1990)'
_diffrn_ambient_temperature 193(2)
_diffrn_detector_area_resol_mean 14.62
_diffrn_measured_fraction_theta_full 0.995
_diffrn_measured_fraction_theta_max 0.995
_diffrn_measurement_device_type 'Rigaku/MSC Mercury CCD'
_diffrn_measurement_method \w
_diffrn_radiation_monochromator graphite
_diffrn_radiation_source 'fine-focus sealed tube'
_diffrn_radiation_type MoK\a
_diffrn_radiation_wavelength 0.71070
_diffrn_reflns_av_R_equivalents 0.0806
_diffrn_reflns_av_sigmaI/netI 0.0841
_diffrn_reflns_limit_h_max 14
_diffrn_reflns_limit_h_min -14
_diffrn_reflns_limit_k_max 13
_diffrn_reflns_limit_k_min -13
_diffrn_reflns_limit_l_max 26
_diffrn_reflns_limit_l_min -17
_diffrn_reflns_number 19735
_diffrn_reflns_theta_full 27.50
_diffrn_reflns_theta_max 27.50
_diffrn_reflns_theta_min 3.19
_exptl_absorpt_coefficient_mu 0.190
_exptl_absorpt_correction_T_max 0.989
_exptl_absorpt_correction_T_min 0.950
_exptl_absorpt_correction_type integration
_exptl_absorpt_process_details '(Higashi, 1999)'
_exptl_crystal_colour Yellow
_exptl_crystal_density_diffrn 1.387
_exptl_crystal_density_method 'not measured'
_exptl_crystal_description Block
_exptl_crystal_F_000 1064
_exptl_crystal_size_max 0.30
_exptl_crystal_size_mid 0.20
_exptl_crystal_size_min 0.20
_refine_diff_density_max 0.267
_refine_diff_density_min -0.310
_refine_diff_density_rms 0.053
_refine_ls_extinction_method none
_refine_ls_goodness_of_fit_ref 1.000
_refine_ls_hydrogen_treatment constr
_refine_ls_matrix_type full
_refine_ls_number_parameters 343
_refine_ls_number_reflns 5616
_refine_ls_number_restraints 0
_refine_ls_restrained_S_all 1.000
_refine_ls_R_factor_all 0.1447
_refine_ls_R_factor_gt 0.1074
_refine_ls_shift/su_max 0.000
_refine_ls_shift/su_mean 0.000
_refine_ls_structure_factor_coef Fsqd
_refine_ls_weighting_details 'calc w=1/[\s^2^(Fo^2^)+(0.1000P)^2^+9.0500P] where P=(Fo^2^+2Fc^2^)/3'
_refine_ls_weighting_scheme calc
_refine_ls_wR_factor_gt 0.2353
_refine_ls_wR_factor_ref 0.2600
_reflns_number_gt 4376
_reflns_number_total 5616
_reflns_threshold_expression >2sigma(I)
_cod_data_source_file b910172a.txt
_cod_data_source_block crystalclear
_cod_depositor_comments
;
The following automatic conversions were performed:

'_chemical_melting_point' value '81-82' was changed to '81.5(5)' -
the average value was taken and precision was estimated.

Automatic conversion script
Id: cif_fix_values 1646 2011-03-28 12:23:43Z adriana 
;
_cod_original_sg_symbol_H-M 'P 21/c '
_cod_database_code 7105031

loop_
_symmetry_equiv_pos_as_xyz
'x, y, z'
'-x, y+1/2, -z+1/2'
'-x, -y, -z'
'x, -y-1/2, z-1/2'

loop_
_atom_site_label
_atom_site_type_symbol
_atom_site_fract_x
_atom_site_fract_y
_atom_site_fract_z
_atom_site_U_iso_or_equiv
_atom_site_adp_type
_atom_site_occupancy
_atom_site_symmetry_multiplicity
_atom_site_calc_flag
_atom_site_refinement_flags
_atom_site_disorder_assembly
_atom_site_disorder_group
C1 C 0.6811(5) -0.0909(4) 0.5864(2) 0.0344(10) Uani 1 1 d . . .
C2 C 0.5740(5) -0.1430(5) 0.5617(2) 0.0399(12) Uani 1 1 d . . .
H1 H 0.5085 -0.0901 0.5468 0.048 Uiso 1 1 calc R . .
C3 C 0.5629(4) -0.2739(5) 0.5588(2) 0.0336(10) Uani 1 1 d . . .
H2 H 0.4891 -0.3105 0.5419 0.040 Uiso 1 1 calc R . .
C4 C 0.6579(4) -0.3521(4) 0.58018(19) 0.0264(9) Uani 1 1 d . . .
C5 C 0.7643(4) -0.2964(4) 0.6056(2) 0.0300(10) Uani 1 1 d . . .
H3 H 0.8299 -0.3487 0.6210 0.036 Uiso 1 1 calc R . .
C6 C 0.7767(4) -0.1664(5) 0.6090(2) 0.0365(11) Uani 1 1 d . . .
H4 H 0.8499 -0.1294 0.6266 0.044 Uiso 1 1 calc R . .
C7 C 0.6444(4) -0.4965(4) 0.57626(19) 0.0247(9) Uani 1 1 d . . .
H5 H 0.5651 -0.5133 0.5514 0.030 Uiso 1 1 calc R . .
C8 C 0.6381(4) -0.5510(4) 0.64350(19) 0.0256(9) Uani 1 1 d . . .
C9 C 0.5494(4) -0.6288(4) 0.6629(2) 0.0253(9) Uani 1 1 d . . .
C10 C 0.4470(4) -0.6904(4) 0.6317(2) 0.0338(10) Uani 1 1 d . . .
H6 H 0.4285 -0.6837 0.5862 0.041 Uiso 1 1 calc R . .
C11 C 0.3760(4) -0.7588(5) 0.6673(2) 0.0395(11) Uani 1 1 d . . .
H7 H 0.3083 -0.8015 0.6465 0.047 Uiso 1 1 calc R . .
C12 C 0.4028(5) -0.7666(5) 0.7358(3) 0.0416(12) Uani 1 1 d . . .
H8 H 0.3507 -0.8122 0.7605 0.050 Uiso 1 1 calc R . .
C13 C 0.5001(4) -0.7109(5) 0.7659(2) 0.0358(11) Uani 1 1 d . . .
H9 H 0.5171 -0.7177 0.8116 0.043 Uiso 1 1 calc R . .
C14 C 0.6800(4) -0.5781(4) 0.7468(2) 0.0274(9) Uani 1 1 d . . .
C15 C 0.7435(4) -0.5647(4) 0.8119(2) 0.0288(9) Uani 1 1 d . . .
C16 C 0.8551(4) -0.5079(4) 0.8198(2) 0.0349(10) Uani 1 1 d . . .
H10 H 0.8918 -0.4799 0.7832 0.042 Uiso 1 1 calc R . .
C17 C 0.9123(5) -0.4925(5) 0.8813(3) 0.0418(12) Uani 1 1 d . . .
H11 H 0.9888 -0.4536 0.8878 0.050 Uiso 1 1 calc R . .
C18 C 0.8569(5) -0.5343(5) 0.9331(2) 0.0426(12) Uani 1 1 d . . .
H12 H 0.8941 -0.5250 0.9761 0.051 Uiso 1 1 calc R . .
C19 C 0.7463(5) -0.5901(5) 0.9214(2) 0.0437(12) Uani 1 1 d . . .
H13 H 0.7087 -0.6191 0.9575 0.052 Uiso 1 1 calc R . .
C20 C 0.7367(4) -0.5548(4) 0.53777(19) 0.0257(9) Uani 1 1 d . . .
C21 C 0.8506(4) -0.6013(4) 0.5564(2) 0.0246(9) Uani 1 1 d . . .
C22 C 0.9249(4) -0.6201(4) 0.6153(2) 0.0320(10) Uani 1 1 d . . .
H14 H 0.8956 -0.6015 0.6555 0.038 Uiso 1 1 calc R . .
C23 C 1.0374(4) -0.6644(5) 0.6142(2) 0.0385(11) Uani 1 1 d . . .
H15 H 1.0876 -0.6749 0.6536 0.046 Uiso 1 1 calc R . .
C24 C 1.0806(4) -0.6954(4) 0.5542(2) 0.0368(11) Uani 1 1 d . . .
H16 H 1.1596 -0.7268 0.5541 0.044 Uiso 1 1 calc R . .
C25 C 1.0118(4) -0.6811(4) 0.4976(2) 0.0313(10) Uani 1 1 d . . .
H17 H 1.0413 -0.7035 0.4579 0.038 Uiso 1 1 calc R . .
C26 C 0.8103(4) -0.6039(4) 0.4485(2) 0.0254(9) Uani 1 1 d . . .
C27 C 0.8218(4) -0.6164(4) 0.37926(19) 0.0279(9) Uani 1 1 d . . .
C28 C 0.7277(4) -0.5762(5) 0.3346(2) 0.0357(11) Uani 1 1 d . . .
H18 H 0.6564 -0.5439 0.3491 0.043 Uiso 1 1 calc R . .
C29 C 0.7395(5) -0.5838(5) 0.2692(2) 0.0441(13) Uani 1 1 d . . .
H19 H 0.6772 -0.5558 0.2380 0.053 Uiso 1 1 calc R . .
C30 C 0.8438(5) -0.6331(5) 0.2500(2) 0.0444(13) Uani 1 1 d . . .
H20 H 0.8549 -0.6394 0.2054 0.053 Uiso 1 1 calc R . .
C31 C 0.9306(5) -0.6726(5) 0.2966(2) 0.0407(12) Uani 1 1 d . . .
H21 H 1.0015 -0.7076 0.2829 0.049 Uiso 1 1 calc R . .
N1 N 0.7179(3) -0.5221(3) 0.69530(16) 0.0273(8) Uani 1 1 d . . .
N2 N 0.5758(3) -0.6431(3) 0.73010(16) 0.0260(8) Uani 1 1 d . . .
N3 N 0.6883(4) -0.6061(4) 0.86232(17) 0.0355(9) Uani 1 1 d . . .
N4 N 0.7142(3) -0.5570(3) 0.47202(16) 0.0263(8) Uani 1 1 d . . .
N5 N 0.8970(3) -0.6330(3) 0.49800(16) 0.0252(8) Uani 1 1 d . . .
N6 N 0.9225(3) -0.6654(4) 0.36043(18) 0.0323(8) Uani 1 1 d . . .
Cl1 Cl 0.69482(15) 0.07437(12) 0.59056(6) 0.0515(4) Uani 1 1 d . . .

loop_
_atom_site_aniso_label
_atom_site_aniso_U_11
_atom_site_aniso_U_22
_atom_site_aniso_U_33
_atom_site_aniso_U_23
_atom_site_aniso_U_13
_atom_site_aniso_U_12
C1 0.048(3) 0.031(2) 0.024(2) 0.0015(18) 0.004(2) 0.000(2)
C2 0.038(3) 0.042(3) 0.038(3) 0.006(2) -0.001(2) 0.011(2)
C3 0.026(2) 0.043(3) 0.031(2) 0.002(2) -0.0002(18) 0.002(2)
C4 0.027(2) 0.034(2) 0.0185(19) 0.0017(17) 0.0057(16) -0.0003(18)
C5 0.025(2) 0.032(2) 0.032(2) 0.0032(18) 0.0002(18) -0.0015(18)
C6 0.038(3) 0.036(2) 0.035(2) 0.002(2) 0.001(2) -0.004(2)
C7 0.0210(19) 0.033(2) 0.0194(19) 0.0017(17) 0.0002(15) -0.0019(17)
C8 0.027(2) 0.027(2) 0.0226(19) -0.0023(16) 0.0037(16) -0.0015(17)
C9 0.026(2) 0.026(2) 0.025(2) 0.0019(16) 0.0070(16) 0.0009(17)
C10 0.033(2) 0.036(2) 0.031(2) -0.0008(19) -0.0027(19) -0.005(2)
C11 0.037(3) 0.038(3) 0.044(3) 0.003(2) 0.001(2) -0.009(2)
C12 0.037(3) 0.040(3) 0.048(3) 0.012(2) 0.008(2) -0.011(2)
C13 0.042(3) 0.039(3) 0.027(2) 0.0065(19) 0.009(2) -0.007(2)
C14 0.030(2) 0.028(2) 0.025(2) -0.0039(17) 0.0066(17) -0.0019(18)
C15 0.034(2) 0.027(2) 0.025(2) 0.0000(17) 0.0056(18) -0.0012(18)
C16 0.038(3) 0.035(2) 0.032(2) -0.0015(19) 0.005(2) -0.001(2)
C17 0.035(3) 0.037(3) 0.051(3) -0.012(2) -0.004(2) -0.002(2)
C18 0.045(3) 0.051(3) 0.029(2) -0.008(2) -0.009(2) 0.002(2)
C19 0.057(3) 0.047(3) 0.027(2) 0.005(2) 0.004(2) 0.004(3)
C20 0.029(2) 0.029(2) 0.0196(19) -0.0003(16) 0.0018(16) -0.0053(17)
C21 0.026(2) 0.0207(19) 0.027(2) -0.0051(16) 0.0025(17) -0.0050(16)
C22 0.033(2) 0.035(2) 0.027(2) 0.0023(18) 0.0007(18) -0.0001(19)
C23 0.040(3) 0.041(3) 0.032(2) 0.002(2) -0.009(2) 0.005(2)
C24 0.034(2) 0.034(2) 0.042(3) 0.000(2) 0.000(2) 0.009(2)
C25 0.031(2) 0.031(2) 0.032(2) 0.0018(19) 0.0075(19) 0.0009(19)
C26 0.028(2) 0.023(2) 0.024(2) -0.0012(16) -0.0015(17) -0.0058(17)
C27 0.037(2) 0.026(2) 0.0207(19) -0.0011(16) 0.0037(17) -0.0011(18)
C28 0.039(3) 0.042(3) 0.026(2) -0.002(2) 0.0027(19) 0.003(2)
C29 0.051(3) 0.053(3) 0.027(2) 0.004(2) -0.003(2) 0.008(3)
C30 0.058(3) 0.051(3) 0.025(2) -0.002(2) 0.009(2) 0.000(3)
C31 0.047(3) 0.046(3) 0.030(2) -0.002(2) 0.010(2) 0.004(2)
N1 0.0287(19) 0.0325(19) 0.0210(17) 0.0014(14) 0.0032(14) -0.0013(15)
N2 0.0270(18) 0.0268(18) 0.0248(17) 0.0015(14) 0.0064(14) -0.0011(15)
N3 0.041(2) 0.043(2) 0.0224(18) 0.0012(16) 0.0031(16) -0.0006(18)
N4 0.0246(18) 0.0309(19) 0.0238(17) -0.0039(15) 0.0036(14) -0.0041(15)
N5 0.0296(19) 0.0216(17) 0.0245(17) -0.0003(13) 0.0033(14) -0.0005(14)
N6 0.034(2) 0.035(2) 0.0284(19) -0.0039(16) 0.0047(16) 0.0008(17)
Cl1 0.0876(11) 0.0319(6) 0.0331(6) -0.0011(5) -0.0026(6) -0.0002(7)

loop_
_atom_type_symbol
_atom_type_description
_atom_type_scat_dispersion_real
_atom_type_scat_dispersion_imag
_atom_type_scat_source
C C 0.0033 0.0016 'International Tables Vol C Tables 4.2.6.8 and 6.1.1.4'
H H 0.0000 0.0000 'International Tables Vol C Tables 4.2.6.8 and 6.1.1.4'
N N 0.0061 0.0033 'International Tables Vol C Tables 4.2.6.8 and 6.1.1.4'
Cl Cl 0.1484 0.1585 'International Tables Vol C Tables 4.2.6.8 and 6.1.1.4'

loop_
_geom_angle_atom_site_label_1
_geom_angle_atom_site_label_2
_geom_angle_atom_site_label_3
_geom_angle
_geom_angle_site_symmetry_1
_geom_angle_site_symmetry_3
_geom_angle_publ_flag
C2 C1 C6 121.2(4) . . ?
C2 C1 Cl1 119.1(4) . . ?
C6 C1 Cl1 119.7(4) . . ?
C1 C2 C3 119.0(4) . . ?
C1 C2 H1 120.5 . . ?
C3 C2 H1 120.5 . . ?
C4 C3 C2 121.1(4) . . ?
C4 C3 H2 119.4 . . ?
C2 C3 H2 119.4 . . ?
C3 C4 C5 118.3(4) . . ?
C3 C4 C7 120.5(4) . . ?
C5 C4 C7 121.2(4) . . ?
C6 C5 C4 121.3(4) . . ?
C6 C5 H3 119.4 . . ?
C4 C5 H3 119.4 . . ?
C1 C6 C5 119.0(4) . . ?
C1 C6 H4 120.5 . . ?
C5 C6 H4 120.5 . . ?
C20 C7 C8 115.8(3) . . ?
C20 C7 C4 111.4(3) . . ?
C8 C7 C4 110.0(3) . . ?
C20 C7 H5 106.4 . . ?
C8 C7 H5 106.4 . . ?
C4 C7 H5 106.4 . . ?
N1 C8 C9 109.8(4) . . ?
N1 C8 C7 123.4(4) . . ?
C9 C8 C7 126.7(4) . . ?
C8 C9 N2 105.7(4) . . ?
C8 C9 C10 135.6(4) . . ?
N2 C9 C10 118.7(4) . . ?
C11 C10 C9 119.7(4) . . ?
C11 C10 H6 120.2 . . ?
C9 C10 H6 120.2 . . ?
C10 C11 C12 120.0(4) . . ?
C10 C11 H7 120.0 . . ?
C12 C11 H7 120.0 . . ?
C13 C12 C11 121.2(5) . . ?
C13 C12 H8 119.4 . . ?
C11 C12 H8 119.4 . . ?
C12 C13 N2 119.6(4) . . ?
C12 C13 H9 120.2 . . ?
N2 C13 H9 120.2 . . ?
N1 C14 N2 110.9(4) . . ?
N1 C14 C15 122.1(4) . . ?
N2 C14 C15 127.0(4) . . ?
N3 C15 C16 122.4(4) . . ?
N3 C15 C14 117.7(4) . . ?
C16 C15 C14 119.9(4) . . ?
C17 C16 C15 119.3(5) . . ?
C17 C16 H10 120.3 . . ?
C15 C16 H10 120.3 . . ?
C18 C17 C16 118.8(5) . . ?
C18 C17 H11 120.6 . . ?
C16 C17 H11 120.6 . . ?
C19 C18 C17 118.5(4) . . ?
C19 C18 H12 120.7 . . ?
C17 C18 H12 120.7 . . ?
N3 C19 C18 124.1(5) . . ?
N3 C19 H13 117.9 . . ?
C18 C19 H13 117.9 . . ?
N4 C20 C21 109.9(4) . . ?
N4 C20 C7 118.2(4) . . ?
C21 C20 C7 131.7(4) . . ?
C20 C21 N5 105.1(3) . . ?
C20 C21 C22 136.9(4) . . ?
N5 C21 C22 118.0(4) . . ?
C23 C22 C21 120.0(4) . . ?
C23 C22 H14 120.0 . . ?
C21 C22 H14 120.0 . . ?
C22 C23 C24 120.1(4) . . ?
C22 C23 H15 119.9 . . ?
C24 C23 H15 119.9 . . ?
C25 C24 C23 121.4(4) . . ?
C25 C24 H16 119.3 . . ?
C23 C24 H16 119.3 . . ?
C24 C25 N5 119.0(4) . . ?
C24 C25 H17 120.5 . . ?
N5 C25 H17 120.5 . . ?
N4 C26 N5 110.6(4) . . ?
N4 C26 C27 123.7(4) . . ?
N5 C26 C27 125.7(4) . . ?
N6 C27 C28 121.9(4) . . ?
N6 C27 C26 119.1(4) . . ?
C28 C27 C26 119.0(4) . . ?
C29 C28 C27 119.3(5) . . ?
C29 C28 H18 120.3 . . ?
C27 C28 H18 120.3 . . ?
C30 C29 C28 118.6(5) . . ?
C30 C29 H19 120.7 . . ?
C28 C29 H19 120.7 . . ?
C31 C30 C29 118.5(5) . . ?
C31 C30 H20 120.8 . . ?
C29 C30 H20 120.8 . . ?
N6 C31 C30 124.4(5) . . ?
N6 C31 H21 117.8 . . ?
C30 C31 H21 117.8 . . ?
C14 N1 C8 107.1(4) . . ?
C14 N2 C13 132.8(4) . . ?
C14 N2 C9 106.4(3) . . ?
C13 N2 C9 120.7(4) . . ?
C19 N3 C15 116.8(4) . . ?
C26 N4 C20 107.6(3) . . ?
C26 N5 C25 131.6(4) . . ?
C26 N5 C21 106.9(3) . . ?
C25 N5 C21 121.5(4) . . ?
C31 N6 C27 117.3(4) . . ?

loop_
_geom_bond_atom_site_label_1
_geom_bond_atom_site_label_2
_geom_bond_distance
_geom_bond_site_symmetry_2
_geom_bond_publ_flag
C1 C2 1.374(7) . ?
C1 C6 1.381(7) . ?
C1 Cl1 1.754(5) . ?
C2 C3 1.390(7) . ?
C2 H1 0.9500 . ?
C3 C4 1.386(6) . ?
C3 H2 0.9500 . ?
C4 C5 1.389(6) . ?
C4 C7 1.533(6) . ?
C5 C6 1.381(6) . ?
C5 H3 0.9500 . ?
C6 H4 0.9500 . ?
C7 C20 1.508(6) . ?
C7 C8 1.519(6) . ?
C7 H5 1.0000 . ?
C8 N1 1.361(5) . ?
C8 C9 1.386(6) . ?
C9 N2 1.404(5) . ?
C9 C10 1.419(6) . ?
C10 C11 1.353(7) . ?
C10 H6 0.9500 . ?
C11 C12 1.425(7) . ?
C11 H7 0.9500 . ?
C12 C13 1.340(7) . ?
C12 H8 0.9500 . ?
C13 N2 1.388(6) . ?
C13 H9 0.9500 . ?
C14 N1 1.332(5) . ?
C14 N2 1.373(5) . ?
C14 C15 1.468(6) . ?
C15 N3 1.345(6) . ?
C15 C16 1.387(6) . ?
C16 C17 1.378(7) . ?
C16 H10 0.9500 . ?
C17 C18 1.372(8) . ?
C17 H11 0.9500 . ?
C18 C19 1.377(7) . ?
C18 H12 0.9500 . ?
C19 N3 1.337(6) . ?
C19 H13 0.9500 . ?
C20 N4 1.362(5) . ?
C20 C21 1.390(6) . ?
C21 N5 1.410(5) . ?
C21 C22 1.421(6) . ?
C22 C23 1.352(7) . ?
C22 H14 0.9500 . ?
C23 C24 1.423(7) . ?
C23 H15 0.9500 . ?
C24 C25 1.347(6) . ?
C24 H16 0.9500 . ?
C25 N5 1.390(6) . ?
C25 H17 0.9500 . ?
C26 N4 1.329(6) . ?
C26 N5 1.375(5) . ?
C26 C27 1.464(6) . ?
C27 N6 1.342(6) . ?
C27 C28 1.398(6) . ?
C28 C29 1.381(6) . ?
C28 H18 0.9500 . ?
C29 C30 1.382(8) . ?
C29 H19 0.9500 . ?
C30 C31 1.367(7) . ?
C30 H20 0.9500 . ?
C31 N6 1.340(6) . ?
C31 H21 0.9500 . ?

loop_
_geom_torsion_atom_site_label_1
_geom_torsion_atom_site_label_2
_geom_torsion_atom_site_label_3
_geom_torsion_atom_site_label_4
_geom_torsion
_geom_torsion_site_symmetry_1
_geom_torsion_site_symmetry_2
_geom_torsion_site_symmetry_3
_geom_torsion_site_symmetry_4
_geom_torsion_publ_flag
C6 C1 C2 C3 -0.9(7) . . . . ?
Cl1 C1 C2 C3 -179.6(4) . . . . ?
C1 C2 C3 C4 -0.2(7) . . . . ?
C2 C3 C4 C5 1.0(7) . . . . ?
C2 C3 C4 C7 -179.6(4) . . . . ?
C3 C4 C5 C6 -0.8(7) . . . . ?
C7 C4 C5 C6 179.8(4) . . . . ?
C2 C1 C6 C5 1.1(7) . . . . ?
Cl1 C1 C6 C5 179.7(4) . . . . ?
C4 C5 C6 C1 -0.2(7) . . . . ?
C3 C4 C7 C20 123.3(4) . . . . ?
C5 C4 C7 C20 -57.4(5) . . . . ?
C3 C4 C7 C8 -107.0(4) . . . . ?
C5 C4 C7 C8 72.4(5) . . . . ?
C20 C7 C8 N1 77.5(5) . . . . ?
C4 C7 C8 N1 -49.8(5) . . . . ?
C20 C7 C8 C9 -107.0(5) . . . . ?
C4 C7 C8 C9 125.7(4) . . . . ?
N1 C8 C9 N2 2.1(5) . . . . ?
C7 C8 C9 N2 -174.0(4) . . . . ?
N1 C8 C9 C10 -178.2(5) . . . . ?
C7 C8 C9 C10 5.7(8) . . . . ?
C8 C9 C10 C11 -178.2(5) . . . . ?
N2 C9 C10 C11 1.5(7) . . . . ?
C9 C10 C11 C12 1.2(7) . . . . ?
C10 C11 C12 C13 -2.3(8) . . . . ?
C11 C12 C13 N2 0.6(8) . . . . ?
N1 C14 C15 N3 168.8(4) . . . . ?
N2 C14 C15 N3 -9.0(7) . . . . ?
N1 C14 C15 C16 -9.5(7) . . . . ?
N2 C14 C15 C16 172.7(4) . . . . ?
N3 C15 C16 C17 -0.1(7) . . . . ?
C14 C15 C16 C17 178.1(4) . . . . ?
C15 C16 C17 C18 0.1(7) . . . . ?
C16 C17 C18 C19 0.0(8) . . . . ?
C17 C18 C19 N3 -0.2(8) . . . . ?
C8 C7 C20 N4 150.0(4) . . . . ?
C4 C7 C20 N4 -83.3(4) . . . . ?
C8 C7 C20 C21 -35.7(6) . . . . ?
C4 C7 C20 C21 90.9(5) . . . . ?
N4 C20 C21 N5 -0.3(5) . . . . ?
C7 C20 C21 N5 -174.9(4) . . . . ?
N4 C20 C21 C22 178.3(5) . . . . ?
C7 C20 C21 C22 3.7(9) . . . . ?
C20 C21 C22 C23 -177.0(5) . . . . ?
N5 C21 C22 C23 1.5(6) . . . . ?
C21 C22 C23 C24 -1.6(7) . . . . ?
C22 C23 C24 C25 0.3(8) . . . . ?
C23 C24 C25 N5 1.1(7) . . . . ?
N4 C26 C27 N6 -179.8(4) . . . . ?
N5 C26 C27 N6 3.1(6) . . . . ?
N4 C26 C27 C28 0.6(6) . . . . ?
N5 C26 C27 C28 -176.4(4) . . . . ?
N6 C27 C28 C29 -1.6(7) . . . . ?
C26 C27 C28 C29 177.9(4) . . . . ?
C27 C28 C29 C30 1.0(8) . . . . ?
C28 C29 C30 C31 0.2(8) . . . . ?
C29 C30 C31 N6 -1.0(8) . . . . ?
N2 C14 N1 C8 -0.4(5) . . . . ?
C15 C14 N1 C8 -178.5(4) . . . . ?
C9 C8 N1 C14 -1.1(5) . . . . ?
C7 C8 N1 C14 175.1(4) . . . . ?
N1 C14 N2 C13 -176.8(4) . . . . ?
C15 C14 N2 C13 1.2(8) . . . . ?
N1 C14 N2 C9 1.7(5) . . . . ?
C15 C14 N2 C9 179.7(4) . . . . ?
C12 C13 N2 C14 -179.4(5) . . . . ?
C12 C13 N2 C9 2.2(7) . . . . ?
C8 C9 N2 C14 -2.3(4) . . . . ?
C10 C9 N2 C14 178.0(4) . . . . ?
C8 C9 N2 C13 176.5(4) . . . . ?
C10 C9 N2 C13 -3.3(6) . . . . ?
C18 C19 N3 C15 0.2(8) . . . . ?
C16 C15 N3 C19 -0.1(7) . . . . ?
C14 C15 N3 C19 -178.3(4) . . . . ?
N5 C26 N4 C20 -0.1(5) . . . . ?
C27 C26 N4 C20 -177.5(4) . . . . ?
C21 C20 N4 C26 0.2(5) . . . . ?
C7 C20 N4 C26 175.7(4) . . . . ?
N4 C26 N5 C25 -178.5(4) . . . . ?
C27 C26 N5 C25 -1.1(7) . . . . ?
N4 C26 N5 C21 -0.1(4) . . . . ?
C27 C26 N5 C21 177.3(4) . . . . ?
C24 C25 N5 C26 177.1(4) . . . . ?
C24 C25 N5 C21 -1.2(6) . . . . ?
C20 C21 N5 C26 0.2(4) . . . . ?
C22 C21 N5 C26 -178.7(4) . . . . ?
C20 C21 N5 C25 178.8(4) . . . . ?
C22 C21 N5 C25 -0.1(6) . . . . ?
C30 C31 N6 C27 0.4(8) . . . . ?
C28 C27 N6 C31 1.0(7) . . . . ?
C26 C27 N6 C31 -178.5(4) . . . . ?

loop_
_cod_related_entry_id
_cod_related_entry_database
_cod_related_entry_code
1 ChemSpider 30653159
